data_4330884
loop_
_publ_author_name
'Jes\'us R. Berenguer'
'Elena Lalinde'
'M. Teresa Moreno'
'Sergio S\'anchez'
'Javier Torroba'

_publ_section_title
;
 Facile Metalation of Hbzq by [cis-Pt(C6F5)2(thf)2]: A Route to a
 Pentafluorophenyl Benzoquinolate Solvate Complex That Easily Coordinates
 Terminal Alkynes. Spectroscopic and Optical Properties
;
_journal_name_full 'Inorganic Chemistry'
_journal_page_first 11665
_journal_page_last 11679
_journal_paper_doi 10.1021/ic301563u
_journal_volume 51
_journal_year 2012
_chemical_formula_sum 'C64.5 H41 Cl5 F10 Fe2 N2 O Pt2'
_chemical_formula_weight 1729.17
_chemical_name_common 'Compound X'
_chemical_name_systematic
;
 ?
;
_space_group_IT_number 2
_symmetry_cell_setting triclinic
_symmetry_space_group_name_Hall '-P 1'
_symmetry_space_group_name_H-M 'P -1'
_atom_sites_solution_hydrogens geom
_atom_sites_solution_primary direct
_atom_sites_solution_secondary difmap
_audit_conform_dict_location ftp://ftp.iucr.org/pub/cif_core.dic
_audit_conform_dict_name cif_core.dic
_audit_conform_dict_version 2.4
_audit_creation_date 2012-05-02T10:49:20-00:00
_audit_creation_method 'WinGX routine CIF_UPDATE'
_cell_angle_alpha 108.519(3)
_cell_angle_beta 91.022(4)
_cell_angle_gamma 93.348(3)
_cell_formula_units_Z 2
_cell_length_a 13.4380(8)
_cell_length_b 14.3390(9)
_cell_length_c 14.4630(9)
_cell_measurement_reflns_used 6191
_cell_measurement_temperature 123.0(10)
_cell_volume 2636.1(3)
_computing_cell_refinement 'HKL Scalepack (Otwinowski & Minor 1997)'
_computing_data_collection 'Collect (Bruker AXS BV, 1997-2004)'
_computing_data_reduction 'HKL Denzo and Scalepack (Otwinowski & Minor 1997)'
_computing_structure_refinement 'SHELXL-97 (Sheldrick, 2008)'
_diffrn_ambient_temperature 123.0(10)
_diffrn_detector_area_resol_mean 9
_diffrn_measured_fraction_theta_full 0.996
_diffrn_measured_fraction_theta_max 0.996
_diffrn_measurement_device '95mm CCD camera on \k-goniostat'
_diffrn_measurement_device_type KappaCCD
_diffrn_measurement_method CCD
_diffrn_orient_matrix_type 'by Bruker AXS Collect from scalepack cell'
_diffrn_orient_matrix_UB_11 0.0744241
_diffrn_orient_matrix_UB_12 0.0033611
_diffrn_orient_matrix_UB_13 -0.0021721
_diffrn_orient_matrix_UB_21 -0.0050847
_diffrn_orient_matrix_UB_22 -0.0249005
_diffrn_orient_matrix_UB_23 -0.0729269
_diffrn_orient_matrix_UB_31 -0.000074
_diffrn_orient_matrix_UB_32 0.069302
_diffrn_orient_matrix_UB_33 -0.0013173
_diffrn_radiation_monochromator graphite
_diffrn_radiation_type MoK\a
_diffrn_radiation_wavelength 0.71073
_diffrn_reflns_av_unetI/netI 0.0783
_diffrn_reflns_limit_h_max 16
_diffrn_reflns_limit_h_min -16
_diffrn_reflns_limit_k_max 16
_diffrn_reflns_limit_k_min -17
_diffrn_reflns_limit_l_max 18
_diffrn_reflns_limit_l_min 0
_diffrn_reflns_number 10712
_diffrn_reflns_theta_full 26.37
_diffrn_reflns_theta_max 26.37
_diffrn_reflns_theta_min 1.49
_exptl_absorpt_coefficient_mu 5.908
_exptl_absorpt_correction_T_max 0.752
_exptl_absorpt_correction_T_min 0.626
_exptl_absorpt_correction_type multi-scan
_exptl_absorpt_process_details
;
        multi-scan from symmetry-related measurements
 Sortav (Blessing 1995)
;
_exptl_crystal_colour orange
_exptl_crystal_density_diffrn 2.178
_exptl_crystal_description block
_exptl_crystal_F_000 1436
_exptl_crystal_size_max 0.2
_exptl_crystal_size_mid 0.1
_exptl_crystal_size_min 0.05
_platon_squeeze_details
;
platon (Spek 1995)
;
_refine_diff_density_max 1.641
_refine_diff_density_min -2.013
_refine_diff_density_rms 0.233
_refine_ls_extinction_method none
_refine_ls_goodness_of_fit_ref 1.046
_refine_ls_hydrogen_treatment constr
_refine_ls_matrix_type full
_refine_ls_number_parameters 614
_refine_ls_number_reflns 10712
_refine_ls_number_restraints 0
_refine_ls_restrained_S_all 1.046
_refine_ls_R_factor_all 0.0765
_refine_ls_R_factor_gt 0.0511
_refine_ls_shift/su_max 0
_refine_ls_shift/su_mean 0
_refine_ls_structure_factor_coef Fsqd
_refine_ls_weighting_details 'calc w=1/[\s^2^(Fo^2^)+(0.0769P)^2^+0.4605P] where P=(Fo^2^+2Fc^2^)/3'
_refine_ls_weighting_scheme calc
_refine_ls_wR_factor_gt 0.1252
_refine_ls_wR_factor_ref 0.133
_reflns_number_gt 7897
_reflns_number_total 10712
_reflns_threshold_expression >2\s(I)
_cod_data_source_file ic301563u_si_002_2.cif
_cod_data_source_block 8
_cod_original_formula_sum 'C64.5 Cl5 H41 F10 Fe2 N2 O1 Pt2'
_cod_database_code 4330884

loop_
_symmetry_equiv_pos_as_xyz
'x, y, z'
'-x, -y, -z'

loop_
_atom_site_label
_atom_site_type_symbol
_atom_site_fract_x
_atom_site_fract_y
_atom_site_fract_z
_atom_site_U_iso_or_equiv
_atom_site_adp_type
_atom_site_occupancy
_atom_site_symmetry_multiplicity
_atom_site_calc_flag
_atom_site_refinement_flags
Pt1 Pt 0.19374(2) 0.19013(2) 0.15903(2) 0.01577(10) Uani 1 1 d .
Pt2 Pt 0.34820(2) 0.14400(2) 0.35941(2) 0.01332(10) Uani 1 1 d .
Fe1 Fe 0.51137(9) 0.24590(9) 0.02565(9) 0.0188(3) Uani 1 1 d .
Fe2 Fe 0.32871(9) 0.34287(9) 0.67566(9) 0.0211(3) Uani 1 1 d .
N1 N 0.1366(5) 0.0454(5) 0.1423(5) 0.0169(15) Uani 1 1 d .
C2 C 0.1861(6) -0.0325(6) 0.1444(6) 0.021(2) Uani 1 1 d .
H2 H 0.2551 -0.0243 0.1542 0.026 Uiso 1 1 calc R
C3 C 0.1396(7) -0.1240(7) 0.1328(7) 0.025(2) Uani 1 1 d .
H3 H 0.1766 -0.1764 0.1343 0.03 Uiso 1 1 calc R
C4 C 0.0353(7) -0.1366(7) 0.1188(6) 0.027(2) Uani 1 1 d .
H4 H 0.0024 -0.1976 0.1113 0.032 Uiso 1 1 calc R
C5 C -0.1245(6) -0.0585(7) 0.1052(7) 0.030(2) Uani 1 1 d .
H5 H -0.1621 -0.1169 0.0987 0.036 Uiso 1 1 calc R
C6 C -0.1719(7) 0.0206(7) 0.1041(7) 0.025(2) Uani 1 1 d .
H6 H -0.241 0.0154 0.0955 0.03 Uiso 1 1 calc R
C7 C -0.1644(6) 0.1990(7) 0.1180(7) 0.027(2) Uani 1 1 d .
H7 H -0.2335 0.1977 0.1115 0.032 Uiso 1 1 calc R
C8 C -0.1083(7) 0.2856(7) 0.1299(7) 0.027(2) Uani 1 1 d .
H8 H -0.1398 0.3417 0.1303 0.032 Uiso 1 1 calc R
C9 C -0.0034(6) 0.2902(7) 0.1413(7) 0.026(2) Uani 1 1 d .
H9 H 0.0332 0.3495 0.149 0.031 Uiso 1 1 calc R
C10 C 0.0465(6) 0.2074(7) 0.1413(7) 0.022(2) Uani 1 1 d .
C11 C -0.0147(6) 0.1185(6) 0.1277(6) 0.0191(19) Uani 1 1 d .
C12 C 0.0356(6) 0.0332(6) 0.1284(6) 0.0170(18) Uani 1 1 d .
C13 C -0.1188(6) 0.1122(7) 0.1156(6) 0.022(2) Uani 1 1 d .
C14 C -0.0186(6) -0.0571(7) 0.1161(6) 0.021(2) Uani 1 1 d .
N1' N 0.1921(5) 0.1214(5) 0.3805(5) 0.0170(9) Uani 1 1 d .
C2' C 0.1361(6) 0.1919(6) 0.3738(6) 0.0170(9) Uani 1 1 d .
H2' H 0.1678 0.2496 0.3691 0.02 Uiso 1 1 calc R
C3' C 0.0339(6) 0.1848(6) 0.3734(6) 0.0170(9) Uani 1 1 d .
H3' H -0.002 0.2388 0.3749 0.02 Uiso 1 1 calc R
C4' C -0.0151(6) 0.0962(6) 0.3706(6) 0.0170(9) Uani 1 1 d .
H4' H -0.0843 0.0874 0.3648 0.02 Uiso 1 1 calc R
C5' C -0.0037(7) -0.0770(7) 0.3682(7) 0.025(2) Uani 1 1 d .
H5' H -0.0727 -0.0879 0.3602 0.031 Uiso 1 1 calc R
C6' C 0.0522(6) -0.1496(6) 0.3716(7) 0.023(2) Uani 1 1 d .
H6' H 0.022 -0.2125 0.3596 0.027 Uiso 1 1 calc R
C7' C 0.2158(7) -0.2106(6) 0.4024(7) 0.023(2) Uani 1 1 d .
H7' H 0.1846 -0.2729 0.3921 0.028 Uiso 1 1 calc R
C8' C 0.3142(7) -0.1959(6) 0.4256(7) 0.024(2) Uani 1 1 d .
H8' H 0.3503 -0.2482 0.4289 0.029 Uiso 1 1 calc R
C9' C 0.3617(6) -0.1041(6) 0.4442(6) 0.0195(19) Uani 1 1 d .
H9' H 0.4297 -0.0946 0.4603 0.023 Uiso 1 1 calc R
C10' C 0.3088(6) -0.0245(6) 0.4392(6) 0.0148(17) Uani 1 1 d .
C11' C 0.2066(6) -0.0406(6) 0.4047(6) 0.0180(18) Uani 1 1 d .
C12' C 0.1494(6) 0.0359(6) 0.3882(6) 0.0181(18) Uani 1 1 d .
C13' C 0.0439(6) 0.0191(7) 0.3771(7) 0.021(2) Uani 1 1 d .
C14' C 0.1579(6) -0.1336(6) 0.3933(6) 0.0201(19) Uani 1 1 d .
C15 C 0.3339(7) 0.1589(6) 0.2278(7) 0.0248(8) Uani 1 1 d .
C16 C 0.3538(7) 0.1585(6) 0.1458(7) 0.0248(8) Uani 1 1 d .
C17 C 0.4168(7) 0.1476(6) 0.0639(7) 0.0248(8) Uani 1 1 d .
C18 C 0.3928(7) 0.1462(6) -0.0328(7) 0.0248(8) Uani 1 1 d .
H18 H 0.3318 0.1597 -0.0554 0.03 Uiso 1 1 calc R
C19 C 0.4800(7) 0.1200(6) -0.0895(7) 0.0248(8) Uani 1 1 d .
H19 H 0.4851 0.1143 -0.155 0.03 Uiso 1 1 calc R
C20 C 0.5570(7) 0.1044(6) -0.0285(7) 0.0248(8) Uani 1 1 d .
H20 H 0.6208 0.0862 -0.0466 0.03 Uiso 1 1 calc R
C21 C 0.5187(7) 0.1215(6) 0.0623(7) 0.0248(8) Uani 1 1 d .
H21 H 0.5542 0.1169 0.1163 0.03 Uiso 1 1 calc R
C22 C 0.4925(7) 0.3838(7) 0.1165(7) 0.027(2) Uani 1 1 d .
H22 H 0.4469 0.4009 0.1657 0.033 Uiso 1 1 calc R
C23 C 0.4755(6) 0.3804(6) 0.0184(7) 0.024(2) Uani 1 1 d .
H23 H 0.4168 0.3938 -0.0085 0.028 Uiso 1 1 calc R
C24 C 0.5639(7) 0.3529(7) -0.0305(8) 0.030(2) Uani 1 1 d .
H24 H 0.5736 0.3449 -0.0961 0.036 Uiso 1 1 calc R
C25 C 0.6360(7) 0.3395(6) 0.0361(7) 0.024(2) Uani 1 1 d .
H25 H 0.7011 0.3224 0.0222 0.029 Uiso 1 1 calc R
C26 C 0.5915(7) 0.3568(6) 0.1271(7) 0.024(2) Uani 1 1 d .
H26 H 0.6213 0.3515 0.1836 0.029 Uiso 1 1 calc R
C27 C 0.3558(6) 0.0737(6) 0.4718(6) 0.0213(7) Uani 1 1 d .
C28 C 0.3857(6) 0.1595(6) 0.5145(6) 0.0213(7) Uani 1 1 d .
C29 C 0.4225(6) 0.2515(6) 0.5822(7) 0.0213(7) Uani 1 1 d .
C30 C 0.4527(6) 0.2671(6) 0.6818(7) 0.0213(7) Uani 1 1 d .
H30 H 0.4583 0.2187 0.7114 0.026 Uiso 1 1 calc R
C31 C 0.4728(6) 0.3715(6) 0.7273(7) 0.0213(7) Uani 1 1 d .
H31 H 0.4932 0.4023 0.7922 0.026 Uiso 1 1 calc R
C32 C 0.4565(6) 0.4199(7) 0.6575(6) 0.0213(7) Uani 1 1 d .
H32 H 0.4657 0.4874 0.6685 0.026 Uiso 1 1 calc R
C33 C 0.4236(6) 0.3478(6) 0.5678(7) 0.0213(7) Uani 1 1 d .
H33 H 0.406 0.3598 0.5103 0.026 Uiso 1 1 calc R
C34 C 0.1884(7) 0.2766(9) 0.6465(9) 0.042(3) Uani 1 1 d .
H34 H 0.1698 0.2154 0.6011 0.05 Uiso 1 1 calc R
C35 C 0.1918(7) 0.3637(9) 0.6280(9) 0.041(3) Uani 1 1 d .
H35 H 0.1775 0.3722 0.5681 0.049 Uiso 1 1 calc R
C36 C 0.2207(7) 0.4387(8) 0.7151(9) 0.040(3) Uani 1 1 d .
H36 H 0.2268 0.5056 0.7222 0.047 Uiso 1 1 calc R
C37 C 0.2384(9) 0.3997(9) 0.7874(9) 0.048(3) Uani 1 1 d .
H37 H 0.2598 0.4332 0.8515 0.058 Uiso 1 1 calc R
C38 C 0.2164(9) 0.2922(9) 0.7418(12) 0.064(4) Uani 1 1 d .
H38 H 0.2208 0.2443 0.7723 0.077 Uiso 1 1 calc R
C39 C 0.2318(6) 0.3311(6) 0.1751(6) 0.0153(18) Uani 1 1 d .
C40 C 0.2275(6) 0.3704(7) 0.0989(7) 0.021(2) Uani 1 1 d .
C41 C 0.2465(6) 0.4702(7) 0.1100(7) 0.022(2) Uani 1 1 d .
C42 C 0.2729(6) 0.5372(7) 0.2009(7) 0.025(2) Uani 1 1 d .
C43 C 0.2785(6) 0.5009(6) 0.2794(6) 0.0182(19) Uani 1 1 d .
C44 C 0.2591(6) 0.4019(7) 0.2651(7) 0.023(2) Uani 1 1 d .
C45 C 0.4959(6) 0.1647(7) 0.3451(6) 0.0182(19) Uani 1 1 d .
C46 C 0.5590(6) 0.0885(7) 0.3357(6) 0.0188(19) Uani 1 1 d .
C47 C 0.6615(6) 0.1010(7) 0.3291(7) 0.024(2) Uani 1 1 d .
C48 C 0.7035(6) 0.1928(7) 0.3364(7) 0.025(2) Uani 1 1 d .
C49 C 0.6454(6) 0.2681(7) 0.3445(7) 0.020(2) Uani 1 1 d .
C50 C 0.5417(6) 0.2534(6) 0.3463(6) 0.0191(19) Uani 1 1 d .
F40 F 0.2006(4) 0.3105(4) 0.0068(4) 0.0268(12) Uani 1 1 d .
F41 F 0.2397(4) 0.5016(4) 0.0320(4) 0.0321(13) Uani 1 1 d .
F42 F 0.2897(4) 0.6324(4) 0.2118(4) 0.0313(13) Uani 1 1 d .
F43 F 0.3027(4) 0.5655(4) 0.3694(4) 0.0311(13) Uani 1 1 d .
F44 F 0.2672(4) 0.3752(4) 0.3477(4) 0.0246(12) Uani 1 1 d .
F46 F 0.5215(4) -0.0026(3) 0.3310(4) 0.0230(11) Uani 1 1 d .
F47 F 0.7196(4) 0.0253(4) 0.3234(4) 0.0311(13) Uani 1 1 d .
F48 F 0.8052(3) 0.2091(4) 0.3391(4) 0.0334(14) Uani 1 1 d .
F49 F 0.6866(4) 0.3589(4) 0.3515(4) 0.0328(14) Uani 1 1 d .
F50 F 0.4880(3) 0.3318(3) 0.3523(4) 0.0220(11) Uani 1 1 d .

loop_
_atom_site_aniso_label
_atom_site_aniso_U_11
_atom_site_aniso_U_22
_atom_site_aniso_U_33
_atom_site_aniso_U_23
_atom_site_aniso_U_13
_atom_site_aniso_U_12
Pt1 0.01202(17) 0.01679(19) 0.0176(2) 0.00502(15) -0.00338(14) -0.00253(13)
Pt2 0.00935(16) 0.01528(18) 0.01541(19) 0.00547(14) -0.00220(13) -0.00111(12)
Fe1 0.0181(6) 0.0179(7) 0.0195(7) 0.0058(5) 0.0023(5) -0.0044(5)
Fe2 0.0207(7) 0.0196(7) 0.0206(7) 0.0041(6) -0.0006(5) -0.0044(5)
N1 0.011(3) 0.023(4) 0.015(4) 0.004(3) -0.008(3) -0.007(3)
C2 0.016(4) 0.021(5) 0.025(5) 0.005(4) 0.005(4) -0.003(4)
C3 0.028(5) 0.020(5) 0.024(5) 0.003(4) 0.007(4) 0.010(4)
C4 0.030(5) 0.032(6) 0.017(5) 0.009(4) -0.002(4) -0.016(4)
C5 0.016(5) 0.038(6) 0.030(6) 0.006(5) -0.006(4) -0.019(4)
C6 0.017(4) 0.032(6) 0.022(5) 0.005(4) -0.003(4) -0.005(4)
C7 0.008(4) 0.038(6) 0.028(5) 0.002(5) -0.002(4) 0.002(4)
C8 0.025(5) 0.020(5) 0.028(5) -0.003(4) -0.006(4) 0.006(4)
C9 0.015(4) 0.027(5) 0.027(5) -0.002(4) -0.007(4) -0.006(4)
C10 0.012(4) 0.029(5) 0.024(5) 0.009(4) -0.005(4) -0.005(4)
C11 0.018(4) 0.024(5) 0.010(4) -0.001(4) -0.003(4) 0.002(4)
C12 0.013(4) 0.027(5) 0.007(4) 0.001(4) -0.006(3) -0.008(4)
C13 0.015(4) 0.037(6) 0.012(5) 0.006(4) -0.003(4) -0.002(4)
C14 0.022(5) 0.023(5) 0.013(5) 0.000(4) -0.001(4) -0.006(4)
N1' 0.0098(18) 0.017(2) 0.022(2) 0.0034(18) -0.0016(17) 0.0015(15)
C2' 0.0098(18) 0.017(2) 0.022(2) 0.0034(18) -0.0016(17) 0.0015(15)
C3' 0.0098(18) 0.017(2) 0.022(2) 0.0034(18) -0.0016(17) 0.0015(15)
C4' 0.0098(18) 0.017(2) 0.022(2) 0.0034(18) -0.0016(17) 0.0015(15)
C5' 0.023(5) 0.031(6) 0.022(5) 0.009(4) 0.002(4) -0.006(4)
C6' 0.018(4) 0.015(5) 0.033(6) 0.006(4) -0.001(4) -0.007(4)
C7' 0.026(5) 0.017(5) 0.028(5) 0.009(4) 0.003(4) 0.001(4)
C8' 0.030(5) 0.012(4) 0.034(6) 0.011(4) 0.002(4) 0.007(4)
C9' 0.021(5) 0.023(5) 0.014(5) 0.006(4) -0.004(4) 0.004(4)
C10' 0.018(4) 0.016(4) 0.010(4) 0.005(4) 0.003(3) -0.001(3)
C11' 0.019(4) 0.023(5) 0.013(4) 0.007(4) -0.006(4) -0.003(4)
C12' 0.017(4) 0.022(5) 0.014(4) 0.004(4) -0.005(4) -0.006(3)
C13' 0.013(4) 0.029(5) 0.022(5) 0.009(4) 0.003(4) -0.009(4)
C14' 0.024(5) 0.019(5) 0.016(5) 0.004(4) 0.004(4) -0.006(4)
C15 0.0302(19) 0.0175(18) 0.0216(18) 0.0008(15) 0.0023(16) -0.0082(15)
C16 0.0302(19) 0.0175(18) 0.0216(18) 0.0008(15) 0.0023(16) -0.0082(15)
C17 0.0302(19) 0.0175(18) 0.0216(18) 0.0008(15) 0.0023(16) -0.0082(15)
C18 0.0302(19) 0.0175(18) 0.0216(18) 0.0008(15) 0.0023(16) -0.0082(15)
C19 0.0302(19) 0.0175(18) 0.0216(18) 0.0008(15) 0.0023(16) -0.0082(15)
C20 0.0302(19) 0.0175(18) 0.0216(18) 0.0008(15) 0.0023(16) -0.0082(15)
C21 0.0302(19) 0.0175(18) 0.0216(18) 0.0008(15) 0.0023(16) -0.0082(15)
C22 0.029(5) 0.017(5) 0.033(6) 0.007(4) 0.000(4) -0.005(4)
C23 0.015(4) 0.021(5) 0.037(6) 0.015(4) -0.003(4) -0.005(4)
C24 0.035(6) 0.025(5) 0.035(6) 0.018(5) 0.000(5) -0.006(4)
C25 0.019(5) 0.023(5) 0.029(5) 0.008(4) 0.004(4) -0.003(4)
C26 0.027(5) 0.026(5) 0.018(5) 0.008(4) -0.005(4) -0.010(4)
C27 0.0180(17) 0.0229(18) 0.0222(19) 0.0069(16) -0.0055(14) -0.0016(14)
C28 0.0180(17) 0.0229(18) 0.0222(19) 0.0069(16) -0.0055(14) -0.0016(14)
C29 0.0180(17) 0.0229(18) 0.0222(19) 0.0069(16) -0.0055(14) -0.0016(14)
C30 0.0180(17) 0.0229(18) 0.0222(19) 0.0069(16) -0.0055(14) -0.0016(14)
C31 0.0180(17) 0.0229(18) 0.0222(19) 0.0069(16) -0.0055(14) -0.0016(14)
C32 0.0180(17) 0.0229(18) 0.0222(19) 0.0069(16) -0.0055(14) -0.0016(14)
C33 0.0180(17) 0.0229(18) 0.0222(19) 0.0069(16) -0.0055(14) -0.0016(14)
C34 0.024(6) 0.041(7) 0.042(7) -0.010(6) 0.006(5) -0.011(5)
C35 0.010(5) 0.056(8) 0.049(7) 0.007(6) -0.006(5) -0.001(5)
C36 0.029(6) 0.024(6) 0.056(8) -0.001(5) 0.008(5) -0.004(4)
C37 0.049(7) 0.053(8) 0.028(6) -0.006(6) 0.007(6) -0.005(6)
C38 0.053(8) 0.047(8) 0.100(13) 0.033(8) 0.035(8) -0.014(6)
C39 0.011(4) 0.009(4) 0.024(5) 0.002(4) -0.001(4) -0.003(3)
C40 0.008(4) 0.027(5) 0.026(5) 0.008(4) -0.002(4) 0.000(3)
C41 0.021(5) 0.022(5) 0.027(5) 0.012(4) 0.004(4) -0.001(4)
C42 0.018(4) 0.028(5) 0.027(5) 0.008(5) 0.003(4) -0.001(4)
C43 0.024(5) 0.015(4) 0.014(5) 0.002(4) 0.005(4) -0.001(4)
C44 0.015(4) 0.032(5) 0.023(5) 0.012(4) -0.006(4) -0.011(4)
C45 0.010(4) 0.029(5) 0.015(5) 0.007(4) -0.008(3) -0.001(4)
C46 0.014(4) 0.027(5) 0.017(5) 0.008(4) -0.009(4) 0.001(4)
C47 0.013(4) 0.040(6) 0.022(5) 0.013(5) 0.001(4) 0.005(4)
C48 0.009(4) 0.042(6) 0.034(6) 0.024(5) 0.005(4) 0.005(4)
C49 0.008(4) 0.028(5) 0.025(5) 0.012(4) -0.003(4) -0.010(4)
C50 0.021(4) 0.023(5) 0.020(5) 0.017(4) -0.004(4) 0.003(4)
F40 0.033(3) 0.028(3) 0.017(3) 0.006(2) -0.005(2) -0.003(2)
F41 0.039(3) 0.033(3) 0.030(3) 0.019(3) 0.002(3) -0.005(3)
F42 0.036(3) 0.019(3) 0.038(3) 0.009(3) 0.008(3) -0.006(2)
F43 0.036(3) 0.022(3) 0.030(3) 0.003(3) 0.003(3) -0.009(2)
F44 0.028(3) 0.026(3) 0.018(3) 0.008(2) -0.007(2) -0.008(2)
F46 0.027(3) 0.015(3) 0.028(3) 0.007(2) 0.001(2) 0.003(2)
F47 0.017(3) 0.043(3) 0.039(3) 0.017(3) 0.008(2) 0.015(2)
F48 0.009(2) 0.054(4) 0.044(4) 0.025(3) -0.001(2) -0.001(2)
F49 0.021(3) 0.038(3) 0.045(4) 0.024(3) -0.005(3) -0.009(2)
F50 0.016(2) 0.020(3) 0.032(3) 0.011(2) -0.002(2) -0.001(2)

loop_
_atom_type_symbol
_atom_type_description
_atom_type_scat_dispersion_real
_atom_type_scat_dispersion_imag
_atom_type_scat_source
Pt Pt -1.7033 8.3905 'International Tables Vol C Tables 4.2.6.8 and 6.1.1.4'
Fe Fe 0.3463 0.8444 'International Tables Vol C Tables 4.2.6.8 and 6.1.1.4'
F F 0.0171 0.0103 'International Tables Vol C Tables 4.2.6.8 and 6.1.1.4'
N N 0.0061 0.0033 'International Tables Vol C Tables 4.2.6.8 and 6.1.1.4'
C C 0.0033 0.0016 'International Tables Vol C Tables 4.2.6.8 and 6.1.1.4'
H H 0 0 'International Tables Vol C Tables 4.2.6.8 and 6.1.1.4'

loop_
_geom_angle_atom_site_label_1
_geom_angle_atom_site_label_2
_geom_angle_atom_site_label_3
_geom_angle
C39 Pt1 C10 92.7(3)
C39 Pt1 N1 173.5(3)
C10 Pt1 N1 80.9(3)
C39 Pt1 C16 89.4(3)
C10 Pt1 C16 168.4(4)
N1 Pt1 C16 97.1(3)
C39 Pt1 C15 97.0(3)
C10 Pt1 C15 158.4(3)
N1 Pt1 C15 88.8(3)
C16 Pt1 C15 31.7(3)
C15 Pt2 C45 85.5(3)
C15 Pt2 N1' 96.9(3)
C45 Pt2 N1' 177.6(3)
C15 Pt2 C27 159.7(4)
C45 Pt2 C27 97.8(3)
N1' Pt2 C27 80.0(3)
C15 Pt2 C28 166.9(3)
C45 Pt2 C28 86.3(3)
N1' Pt2 C28 91.4(3)
C27 Pt2 C28 32.4(3)
C21 Fe1 C26 108.5(4)
C21 Fe1 C22 127.2(4)
C26 Fe1 C22 41.2(4)
C21 Fe1 C19 66.8(4)
C26 Fe1 C19 159.8(4)
C22 Fe1 C19 157.2(4)
C21 Fe1 C23 164.0(3)
C26 Fe1 C23 69.0(4)
C22 Fe1 C23 40.7(4)
C19 Fe1 C23 121.1(4)
C21 Fe1 C24 155.0(4)
C26 Fe1 C24 68.2(4)
C22 Fe1 C24 67.7(4)
C19 Fe1 C24 107.2(4)
C23 Fe1 C24 40.1(4)
C21 Fe1 C18 67.9(4)
C26 Fe1 C18 157.5(3)
C22 Fe1 C18 122.0(4)
C19 Fe1 C18 41.2(3)
C23 Fe1 C18 108.0(4)
C24 Fe1 C18 124.8(4)
C21 Fe1 C17 41.3(4)
C26 Fe1 C17 121.8(4)
C22 Fe1 C17 108.7(4)
C19 Fe1 C17 68.7(3)
C23 Fe1 C17 125.5(4)
C24 Fe1 C17 161.7(4)
C18 Fe1 C17 40.6(4)
C21 Fe1 C25 121.0(4)
C26 Fe1 C25 40.4(3)
C22 Fe1 C25 68.0(4)
C19 Fe1 C25 123.5(4)
C23 Fe1 C25 68.1(3)
C24 Fe1 C25 40.4(4)
C18 Fe1 C25 161.0(4)
C17 Fe1 C25 156.8(4)
C21 Fe1 C20 39.3(3)
C26 Fe1 C20 123.5(4)
C22 Fe1 C20 161.7(4)
C19 Fe1 C20 40.4(4)
C23 Fe1 C20 155.4(4)
C24 Fe1 C20 120.4(4)
C18 Fe1 C20 68.8(4)
C17 Fe1 C20 68.9(3)
C25 Fe1 C20 106.6(4)
C38 Fe2 C36 67.7(5)
C38 Fe2 C37 43.0(5)
C36 Fe2 C37 39.2(5)
C38 Fe2 C35 66.8(5)
C36 Fe2 C35 40.6(4)
C37 Fe2 C35 68.0(5)
C38 Fe2 C31 124.9(5)
C36 Fe2 C31 124.7(4)
C37 Fe2 C31 108.6(4)
C35 Fe2 C31 160.3(4)
C38 Fe2 C34 39.4(5)
C36 Fe2 C34 66.7(4)
C37 Fe2 C34 68.7(5)
C35 Fe2 C34 39.0(4)
C31 Fe2 C34 159.7(5)
C38 Fe2 C33 158.5(5)
C36 Fe2 C33 120.9(4)
C37 Fe2 C33 155.4(4)
C35 Fe2 C33 105.9(4)
C31 Fe2 C33 68.7(3)
C34 Fe2 C33 122.5(4)
C38 Fe2 C32 160.3(5)
C36 Fe2 C32 107.9(4)
C37 Fe2 C32 121.4(4)
C35 Fe2 C32 123.3(4)
C31 Fe2 C32 40.5(3)
C34 Fe2 C32 158.4(4)
C33 Fe2 C32 40.6(3)
C38 Fe2 C30 108.8(5)
C36 Fe2 C30 161.5(4)
C37 Fe2 C30 125.8(5)
C35 Fe2 C30 156.5(4)
C31 Fe2 C30 41.2(3)
C34 Fe2 C30 122.9(4)
C33 Fe2 C30 69.3(3)
C32 Fe2 C30 68.9(3)
C38 Fe2 C29 123.1(4)
C36 Fe2 C29 156.8(4)
C37 Fe2 C29 162.2(4)
C35 Fe2 C29 120.6(4)
C31 Fe2 C29 68.6(4)
C34 Fe2 C29 107.4(4)
C33 Fe2 C29 41.6(3)
C32 Fe2 C29 68.8(3)
C30 Fe2 C29 40.7(3)
C2 N1 C12 118.2(7)
C2 N1 Pt1 128.7(5)
C12 N1 Pt1 113.1(6)
N1 C2 C3 123.1(8)
N1 C2 H2 118.4
C3 C2 H2 118.4
C2 C3 C4 118.7(9)
C2 C3 H3 120.6
C4 C3 H3 120.6
C14 C4 C3 119.6(8)
C14 C4 H4 120.2
C3 C4 H4 120.2
C6 C5 C14 122.7(8)
C6 C5 H5 118.6
C14 C5 H5 118.6
C5 C6 C13 121.3(8)
C5 C6 H6 119.4
C13 C6 H6 119.4
C8 C7 C13 120.9(8)
C8 C7 H7 119.5
C13 C7 H7 119.5
C7 C8 C9 120.8(9)
C7 C8 H8 119.6
C9 C8 H8 119.6
C10 C9 C8 121.2(8)
C10 C9 H9 119.4
C8 C9 H9 119.4
C9 C10 C11 116.2(8)
C9 C10 Pt1 131.0(6)
C11 C10 Pt1 112.8(6)
C13 C11 C10 123.5(8)
C13 C11 C12 119.8(8)
C10 C11 C12 116.7(7)
N1 C12 C14 122.9(8)
N1 C12 C11 116.5(7)
C14 C12 C11 120.6(8)
C11 C13 C7 117.4(8)
C11 C13 C6 118.6(8)
C7 C13 C6 124.1(8)
C4 C14 C12 117.4(8)
C4 C14 C5 125.6(8)
C12 C14 C5 117.0(8)
C2' N1' C12' 120.5(7)
C2' N1' Pt2 115.5(5)
C12' N1' Pt2 123.5(5)
N1' C2' C3' 123.7(8)
N1' C2' H2' 118.2
C3' C2' H2' 118.2
C2' C3' C4' 119.1(8)
C2' C3' H3' 120.5
C4' C3' H3' 120.5
C3' C4' C13' 117.9(7)
C3' C4' H4' 121
C13' C4' H4' 121
C6' C5' C13' 119.4(8)
C6' C5' H5' 120.3
C13' C5' H5' 120.3
C5' C6' C14' 122.0(8)
C5' C6' H6' 119
C14' C6' H6' 119
C8' C7' C14' 122.0(8)
C8' C7' H7' 119
C14' C7' H7' 119
C7' C8' C9' 120.4(8)
C7' C8' H8' 119.8
C9' C8' H8' 119.8
C8' C9' C10' 120.6(8)
C8' C9' H9' 119.7
C10' C9' H9' 119.7
C9' C10' C11' 119.9(8)
C9' C10' C27 120.1(8)
C11' C10' C27 120.0(7)
C14' C11' C10' 117.7(8)
C14' C11' C12' 118.8(8)
C10' C11' C12' 123.3(7)
N1' C12' C13' 118.7(8)
N1' C12' C11' 123.1(7)
C13' C12' C11' 118.2(7)
C12' C13' C4' 119.5(8)
C12' C13' C5' 120.6(8)
C4' C13' C5' 119.8(8)
C11' C14' C7' 118.6(8)
C11' C14' C6' 120.1(8)
C7' C14' C6' 121.3(8)
C16 C15 Pt2 160.4(9)
C16 C15 Pt1 73.1(7)
Pt2 C15 Pt1 126.4(4)
C15 C16 C17 155.4(10)
C15 C16 Pt1 75.2(6)
C17 C16 Pt1 129.3(7)
C18 C17 C21 105.3(8)
C18 C17 C16 130.1(9)
C21 C17 C16 124.1(9)
C18 C17 Fe1 69.7(5)
C21 C17 Fe1 68.2(5)
C16 C17 Fe1 132.3(6)
C17 C18 C19 107.6(9)
C17 C18 Fe1 69.7(5)
C19 C18 Fe1 69.1(5)
C17 C18 H18 126.2
C19 C18 H18 126.2
Fe1 C18 H18 126.5
C20 C19 C18 108.7(8)
C20 C19 Fe1 70.5(5)
C18 C19 Fe1 69.7(5)
C20 C19 H19 125.7
C18 C19 H19 125.7
Fe1 C19 H19 125.8
C21 C20 C19 106.6(8)
C21 C20 Fe1 68.8(5)
C19 C20 Fe1 69.1(5)
C21 C20 H20 126.7
C19 C20 H20 126.7
Fe1 C20 H20 127
C20 C21 C17 111.7(9)
C20 C21 Fe1 72.0(5)
C17 C21 Fe1 70.5(5)
C20 C21 H21 124.1
C17 C21 H21 124.1
Fe1 C21 H21 125
C23 C22 C26 108.5(8)
C23 C22 Fe1 70.4(5)
C26 C22 Fe1 69.2(5)
C23 C22 H22 125.7
C26 C22 H22 125.7
Fe1 C22 H22 126.2
C24 C23 C22 107.2(8)
C24 C23 Fe1 70.0(5)
C22 C23 Fe1 69.0(5)
C24 C23 H23 126.4
C22 C23 H23 126.4
Fe1 C23 H23 126.2
C23 C24 C25 109.0(9)
C23 C24 Fe1 69.9(5)
C25 C24 Fe1 70.1(5)
C23 C24 H24 125.5
C25 C24 H24 125.5
Fe1 C24 H24 126.1
C26 C25 C24 107.9(8)
C26 C25 Fe1 68.6(5)
C24 C25 Fe1 69.6(5)
C26 C25 H25 126.1
C24 C25 H25 126.1
Fe1 C25 H25 127.4
C25 C26 C22 107.4(8)
C25 C26 Fe1 71.0(5)
C22 C26 Fe1 69.6(5)
C25 C26 H26 126.3
C22 C26 H26 126.3
Fe1 C26 H26 124.7
C28 C27 C10' 168.2(9)
C28 C27 Pt2 76.4(6)
C10' C27 Pt2 111.7(6)
C27 C28 C29 167.3(9)
C27 C28 Pt2 71.3(6)
C29 C28 Pt2 121.4(6)
C28 C29 C30 125.2(8)
C28 C29 C33 126.7(8)
C30 C29 C33 107.7(8)
C28 C29 Fe2 121.2(6)
C30 C29 Fe2 69.4(5)
C33 C29 Fe2 68.6(5)
C29 C30 C31 107.2(8)
C29 C30 Fe2 69.9(5)
C31 C30 Fe2 68.5(5)
C29 C30 H30 126.4
C31 C30 H30 126.4
Fe2 C30 H30 126.7
C32 C31 C30 109.1(8)
C32 C31 Fe2 70.5(5)
C30 C31 Fe2 70.3(5)
C32 C31 H31 125.5
C30 C31 H31 125.5
Fe2 C31 H31 125.4
C31 C32 C33 108.4(8)
C31 C32 Fe2 69.0(5)
C33 C32 Fe2 69.5(5)
C31 C32 H32 125.8
C33 C32 H32 125.8
Fe2 C32 H32 127.2
C32 C33 C29 107.6(8)
C32 C33 Fe2 69.9(5)
C29 C33 Fe2 69.8(5)
C32 C33 H33 126.2
C29 C33 H33 126.2
Fe2 C33 H33 125.7
C35 C34 C38 109.8(11)
C35 C34 Fe2 70.0(6)
C38 C34 Fe2 69.7(6)
C35 C34 H34 125.1
C38 C34 H34 125.1
Fe2 C34 H34 126.7
C34 C35 C36 108.0(11)
C34 C35 Fe2 70.9(6)
C36 C35 Fe2 69.6(6)
C34 C35 H35 126
C36 C35 H35 126
Fe2 C35 H35 125
C37 C36 C35 110.3(10)
C37 C36 Fe2 70.5(7)
C35 C36 Fe2 69.8(6)
C37 C36 H36 124.9
C35 C36 H36 124.9
Fe2 C36 H36 126.4
C36 C37 C38 104.9(11)
C36 C37 Fe2 70.3(6)
C38 C37 Fe2 68.4(6)
C36 C37 H37 127.5
C38 C37 H37 127.5
Fe2 C37 H37 125.3
C34 C38 C37 107.0(11)
C34 C38 Fe2 70.9(6)
C37 C38 Fe2 68.6(6)
C34 C38 H38 126.5
C37 C38 H38 126.5
Fe2 C38 H38 125.6
C40 C39 C44 113.1(7)
C40 C39 Pt1 123.2(6)
C44 C39 Pt1 123.5(6)
F40 C40 C39 119.8(7)
F40 C40 C41 116.0(8)
C39 C40 C41 124.1(8)
F41 C41 C42 119.8(8)
F41 C41 C40 119.9(8)
C42 C41 C40 120.4(8)
F42 C42 C41 120.4(8)
F42 C42 C43 122.1(8)
C41 C42 C43 117.5(8)
F43 C43 C44 121.4(7)
F43 C43 C42 118.4(7)
C44 C43 C42 120.2(8)
F44 C44 C43 114.8(8)
F44 C44 C39 120.5(7)
C43 C44 C39 124.7(8)
C50 C45 C46 115.7(7)
C50 C45 Pt2 123.3(6)
C46 C45 Pt2 121.0(6)
F46 C46 C47 116.8(8)
F46 C46 C45 120.6(7)
C47 C46 C45 122.6(8)
F47 C47 C48 120.8(7)
F47 C47 C46 120.1(8)
C48 C47 C46 119.0(8)
C49 C48 F48 119.6(8)
C49 C48 C47 120.4(8)
F48 C48 C47 120.0(8)
C48 C49 F49 120.5(7)
C48 C49 C50 120.1(8)
F49 C49 C50 119.4(8)
F50 C50 C45 121.0(7)
F50 C50 C49 116.8(7)
C45 C50 C49 122.1(8)

loop_
_geom_bond_atom_site_label_1
_geom_bond_atom_site_label_2
_geom_bond_distance
Pt1 C39 1.995(8)
Pt1 C10 2.030(8)
Pt1 N1 2.108(7)
Pt1 C16 2.223(9)
Pt1 C15 2.247(10)
Pt2 C15 1.989(9)
Pt2 C45 2.014(8)
Pt2 N1' 2.146(6)
Pt2 C27 2.171(9)
Pt2 C28 2.228(9)
Fe1 C21 2.022(9)
Fe1 C26 2.025(9)
Fe1 C22 2.030(10)
Fe1 C19 2.045(9)
Fe1 C23 2.049(9)
Fe1 C24 2.050(8)
Fe1 C18 2.053(9)
Fe1 C17 2.054(8)
Fe1 C25 2.056(8)
Fe1 C20 2.063(9)
Fe2 C38 2.022(10)
Fe2 C36 2.022(10)
Fe2 C37 2.024(11)
Fe2 C35 2.025(10)
Fe2 C31 2.034(8)
Fe2 C34 2.036(10)
Fe2 C33 2.048(9)
Fe2 C32 2.053(8)
Fe2 C30 2.057(9)
Fe2 C29 2.064(9)
N1 C2 1.340(11)
N1 C12 1.362(10)
C2 C3 1.379(12)
C2 H2 0.93
C3 C4 1.405(12)
C3 H3 0.93
C4 C14 1.397(13)
C4 H4 0.93
C5 C6 1.338(13)
C5 C14 1.427(12)
C5 H5 0.93
C6 C13 1.417(12)
C6 H6 0.93
C7 C8 1.374(13)
C7 C13 1.410(13)
C7 H7 0.93
C8 C9 1.411(12)
C8 H8 0.93
C9 C10 1.398(13)
C9 H9 0.93
C10 C11 1.433(12)
C11 C13 1.401(12)
C11 C12 1.433(12)
C12 C14 1.405(11)
N1' C2' 1.322(10)
N1' C12' 1.361(10)
C2' C3' 1.370(11)
C2' H2' 0.93
C3' C4' 1.385(11)
C3' H3' 0.93
C4' C13' 1.423(12)
C4' H4' 0.93
C5' C6' 1.331(12)
C5' C13' 1.452(12)
C5' H5' 0.93
C6' C14' 1.438(12)
C6' H6' 0.93
C7' C8' 1.347(12)
C7' C14' 1.426(12)
C7' H7' 0.93
C8' C9' 1.372(12)
C8' H8' 0.93
C9' C10' 1.399(12)
C9' H9' 0.93
C10' C11' 1.433(11)
C10' C27 1.438(11)
C11' C14' 1.409(11)
C11' C12' 1.453(12)
C12' C13' 1.421(11)
C15 C16 1.219(12)
C16 C17 1.441(12)
C17 C18 1.423(13)
C17 C21 1.439(13)
C18 C19 1.441(12)
C18 H18 0.93
C19 C20 1.420(13)
C19 H19 0.93
C20 C21 1.373(12)
C20 H20 0.93
C21 H21 0.93
C22 C23 1.417(13)
C22 C26 1.426(13)
C22 H22 0.93
C23 C24 1.406(13)
C23 H23 0.93
C24 C25 1.417(13)
C24 H24 0.93
C25 C26 1.411(12)
C25 H25 0.93
C26 H26 0.93
C27 C28 1.227(12)
C28 C29 1.425(12)
C29 C30 1.432(12)
C29 C33 1.461(12)
C30 C31 1.438(12)
C30 H30 0.93
C31 C32 1.416(12)
C31 H31 0.93
C32 C33 1.422(12)
C32 H32 0.93
C33 H33 0.93
C34 C35 1.356(15)
C34 C38 1.367(18)
C34 H34 0.93
C35 C36 1.402(15)
C35 H35 0.93
C36 C37 1.357(16)
C36 H36 0.93
C37 C38 1.482(17)
C37 H37 0.93
C38 H38 0.93
C39 C40 1.389(12)
C39 C44 1.399(12)
C40 F40 1.366(10)
C40 C41 1.396(12)
C41 F41 1.345(10)
C41 C42 1.385(13)
C42 F42 1.329(10)
C42 C43 1.392(12)
C43 F43 1.357(10)
C43 C44 1.378(12)
C44 F44 1.370(10)
C45 C50 1.375(12)
C45 C46 1.396(12)
C46 F46 1.353(10)
C46 C47 1.387(11)
C47 F47 1.355(10)
C47 C48 1.374(13)
C48 C49 1.345(12)
C48 F48 1.371(9)
C49 F49 1.357(9)
C49 C50 1.400(11)
C50 F50 1.351(9)

loop_
_platon_squeeze_void_nr
_platon_squeeze_void_average_x
_platon_squeeze_void_average_y
_platon_squeeze_void_average_z
_platon_squeeze_void_volume
_platon_squeeze_void_count_electrons
_platon_squeeze_void_content
1 0.000 0.500 0.786 301 212 5CH2Cl2
2 0.352 0.842 0.219 15 12 H2O
3 0.648 0.158 0.781 15 11 H2O
